data_2210715
loop_
_publ_author_name
'Ali, Hapipah M.'
'Puvaneswary, Subramaniam'
'Ng, Seik Weng'

_publ_section_title
;Bis[1,3-dihydroxy-2-hydroxymethyl-2-(5-nitro-2-oxidobenzylideneamino)propane-\k^3^<i>N</i>,<i>O</i>,<i>O</i>']nickel(II)
 pyridine solvate
;
_journal_coeditor_code LH2188
_journal_issue 10
_journal_name_full 'Acta Crystallographica Section E'
_journal_page_first m2739
_journal_page_last m2740
_journal_paper_doi 10.1107/S1600536806038694
_journal_volume 62
_journal_year 2006
_chemical_formula_iupac '[Ni (C11 H13 N2 O6)2], C5 H5 N'
_chemical_formula_moiety 'C22 H26 N4 Ni O12, C5 H5 N'
_chemical_formula_sum 'C27 H31 N5 Ni O12'
_chemical_formula_weight 676.28
_chemical_name_systematic
;
Bis[1,3-dihydroxy-2-hydroxymethyl-2-(5-nitrosalicylidimino)propane-
\k^3^N,O,O']nickel(II) pyridine solvate
;
_space_group_IT_number 14
_symmetry_cell_setting monoclinic
_symmetry_space_group_name_Hall '-P 2ybc'
_symmetry_space_group_name_H-M 'P 1 21/c 1'
_atom_sites_solution_hydrogens geom
_atom_sites_solution_primary direct
_atom_sites_solution_secondary difmap
_audit_creation_method SHELXL-97
_cell_angle_alpha 90.00
_cell_angle_beta 101.1050(10)
_cell_angle_gamma 90.00
_cell_formula_units_Z 4
_cell_length_a 11.24650(10)
_cell_length_b 11.4857(2)
_cell_length_c 21.9861(3)
_cell_measurement_reflns_used 8347
_cell_measurement_temperature 173(2)
_cell_measurement_theta_max 35.5
_cell_measurement_theta_min 2.6
_cell_volume 2786.85(7)
_computing_cell_refinement 'SAINT (Bruker, 2004)'
_computing_data_collection 'APEX2 (Bruker, 2004)'
_computing_data_reduction SAINT
_computing_molecular_graphics 'X-SEED (Barbour, 2001)'
_computing_publication_material SHELXL97
_computing_structure_refinement 'SHELXL97 (Sheldrick, 1997)'
_computing_structure_solution 'SHELXS97 (Sheldrick, 1997)'
_diffrn_ambient_temperature 173(2)
_diffrn_measured_fraction_theta_full 1.00
_diffrn_measured_fraction_theta_max 1.00
_diffrn_measurement_device_type 'Bruker APEXII area-detector'
_diffrn_measurement_method '\f and \w'
_diffrn_radiation_monochromator graphite
_diffrn_radiation_source 'fine-focus sealed tube'
_diffrn_radiation_type MoK\a
_diffrn_radiation_wavelength 0.71073
_diffrn_reflns_av_R_equivalents 0.027
_diffrn_reflns_av_sigmaI/netI 0.018
_diffrn_reflns_limit_h_max 14
_diffrn_reflns_limit_h_min -14
_diffrn_reflns_limit_k_max 14
_diffrn_reflns_limit_k_min -14
_diffrn_reflns_limit_l_max 28
_diffrn_reflns_limit_l_min -28
_diffrn_reflns_number 39058
_diffrn_reflns_theta_full 27.5
_diffrn_reflns_theta_max 27.5
_diffrn_reflns_theta_min 1.9
_diffrn_standards_decay_% 0
_diffrn_standards_interval_count 0
_diffrn_standards_interval_time 0
_diffrn_standards_number 0
_exptl_absorpt_coefficient_mu 0.773
_exptl_absorpt_correction_T_max 0.824
_exptl_absorpt_correction_T_min 0.675
_exptl_absorpt_correction_type multi-scan
_exptl_absorpt_process_details '(SADABS; Sheldrick, 1996)'
_exptl_crystal_colour Green
_exptl_crystal_density_diffrn 1.612
_exptl_crystal_density_method 'not measured'
_exptl_crystal_description Prism
_exptl_crystal_F_000 1408
_exptl_crystal_size_max 0.35
_exptl_crystal_size_mid 0.31
_exptl_crystal_size_min 0.26
_refine_diff_density_max 0.72
_refine_diff_density_min -0.81
_refine_ls_extinction_method none
_refine_ls_goodness_of_fit_ref 1.08
_refine_ls_hydrogen_treatment mixed
_refine_ls_matrix_type full
_refine_ls_number_parameters 430
_refine_ls_number_reflns 6373
_refine_ls_number_restraints 6
_refine_ls_restrained_S_all 1.08
_refine_ls_R_factor_all 0.035
_refine_ls_R_factor_gt 0.032
_refine_ls_shift/su_max 0.001
_refine_ls_shift/su_mean 0.000
_refine_ls_structure_factor_coef Fsqd
_refine_ls_weighting_details 'calc w=1/[\s^2^(Fo^2^)+(0.0537P)^2^+2.8761P] where P=(Fo^2^+2Fc^2^)/3'
_refine_ls_weighting_scheme calc
_refine_ls_wR_factor_gt 0.088
_refine_ls_wR_factor_ref 0.097
_reflns_number_gt 6017
_reflns_number_total 6373
_reflns_threshold_expression I>2\s(I)
_cod_data_source_file lh2188.cif
_cod_data_source_block I
_cod_depositor_comments
;
The following automatic conversions were performed:
'_symmetry_cell_setting' value 'Monoclinic' changed to 'monoclinic'
according to '/home/saulius/struct/CIF-dictionaries/cif_core.dic'
dictionary named 'cif_core.dic' version 2.4.1 from 2010-06-29.

Automatic conversion script
Id: cif_fix_enum 1527 2010-12-29 10:47:43Z saulius 

The following automatic conversions were performed:

'_symmetry_cell_setting' value 'Monoclinic' changed to 'monoclinic'
according to /home/saulius/struct/CIF-dictionaries/cif_core.dic
dictionary named 'cif_core.dic' version 2.4.1 from 2010-06-29.

Automatic conversion script
Id: cif_fix_values 1715 2011-07-08 13:25:40Z adriana 
;
_cod_original_sg_symbol_H-M 'P 21/c'
_cod_database_code 2210715
_cod_database_fobs_code 2210715

loop_
_symmetry_equiv_pos_as_xyz
'x, y, z'
'-x, y+1/2, -z+1/2'
'-x, -y, -z'
'x, -y-1/2, z-1/2'

loop_
_atom_site_type_symbol
_atom_site_label
_atom_site_fract_x
_atom_site_fract_y
_atom_site_fract_z
_atom_site_U_iso_or_equiv
_atom_site_adp_type
_atom_site_calc_flag
_atom_site_refinement_flags
_atom_site_occupancy
Ni Ni1 0.225342(17) 0.576195(18) 0.759261(9) 0.00804(7) Uani d . 1
O O1 0.17355(10) 0.48595(10) 0.67963(5) 0.0113(2) Uani d . 1
O O2 0.29775(15) 0.49661(16) 0.41497(7) 0.0323(4) Uani d . 1
O O3 0.44317(12) 0.60418(12) 0.46432(6) 0.0191(3) Uani d . 1
O O4 0.30077(11) 0.67934(12) 0.83459(6) 0.0151(3) Uani d D 1
H H4O 0.289(3) 0.687(3) 0.8715(6) 0.040(8) Uiso d D 1
O O5 0.61378(11) 0.49538(11) 0.80060(7) 0.0175(3) Uani d D 1
H H5O 0.573(2) 0.4363(15) 0.7861(11) 0.024(6) Uiso d D 1
O O6 0.53580(11) 0.82090(11) 0.72441(6) 0.0149(2) Uani d D 1
H H6O 0.5955(17) 0.858(2) 0.7158(13) 0.036(7) Uiso d D 1
O O7 0.27830(11) 0.42590(10) 0.80612(6) 0.0115(2) Uani d . 1
O O8 0.26526(12) 0.27552(12) 1.07656(6) 0.0195(3) Uani d . 1
O O9 0.11223(13) 0.39360(14) 1.06000(6) 0.0250(3) Uani d . 1
O O10 0.13101(10) 0.72105(10) 0.71321(6) 0.0116(2) Uani d D 1
H H10O 0.141(3) 0.7855(15) 0.7317(12) 0.040(8) Uiso d D 1
O O11 -0.01863(11) 0.79973(11) 0.81303(6) 0.0162(3) Uani d D 1
H H11O -0.065(2) 0.8570(16) 0.8159(12) 0.028(7) Uiso d D 1
O O12 -0.17022(11) 0.45538(11) 0.76420(6) 0.0151(3) Uani d D 1
H H12O -0.2296(19) 0.485(3) 0.7773(14) 0.044(8) Uiso d D 1
N N1 0.35195(15) 0.54397(14) 0.46283(7) 0.0177(3) Uani d . 1
N N2 0.38896(12) 0.61374(12) 0.73787(6) 0.0094(3) Uani d . 1
N N3 0.19560(14) 0.34090(13) 1.04244(7) 0.0150(3) Uani d . 1
N N4 0.06541(12) 0.56291(12) 0.78799(7) 0.0092(3) Uani d . 1
N N5 0.25502(15) 0.69332(14) 0.94831(7) 0.0183(3) Uani d . 1
C C1 0.21814(15) 0.50111(14) 0.63022(8) 0.0110(3) Uani d . 1
C C2 0.14988(16) 0.46495(15) 0.57167(8) 0.0144(3) Uani d . 1
H H2 0.0721 0.4315 0.5702 0.017 Uiso calc R 1
C C3 0.19232(16) 0.47675(16) 0.51747(8) 0.0157(3) Uani d . 1
H H3 0.1452 0.4507 0.4793 0.019 Uiso calc R 1
C C4 0.30585(16) 0.52755(16) 0.51920(8) 0.0143(3) Uani d . 1
C C5 0.37610(16) 0.56374(15) 0.57456(8) 0.0134(3) Uani d . 1
H H5 0.4535 0.5969 0.5748 0.016 Uiso calc R 1
C C6 0.33492(15) 0.55219(15) 0.63013(8) 0.0115(3) Uani d . 1
C C7 0.41624(15) 0.59771(14) 0.68463(8) 0.0110(3) Uani d . 1
H H7 0.4963 0.6171 0.6803 0.013 Uiso calc R 1
C C8 0.47847(14) 0.66573(14) 0.78906(8) 0.0104(3) Uani d . 1
C C9 0.40514(15) 0.74242(15) 0.82567(8) 0.0129(3) Uani d . 1
H H9A 0.4554 0.7633 0.8663 0.015 Uiso calc R 1
H H9B 0.3803 0.8151 0.8025 0.015 Uiso calc R 1
C C10 0.54011(15) 0.56721(15) 0.83122(8) 0.0133(3) Uani d . 1
H H10A 0.5909 0.6016 0.8687 0.016 Uiso calc R 1
H H10B 0.4772 0.5186 0.8447 0.016 Uiso calc R 1
C C11 0.58028(14) 0.73567(15) 0.76996(8) 0.0125(3) Uani d . 1
H H11A 0.6279 0.7746 0.8069 0.015 Uiso calc R 1
H H11B 0.6351 0.6820 0.7534 0.015 Uiso calc R 1
C C12 0.25370(15) 0.40369(14) 0.86026(8) 0.0102(3) Uani d . 1
C C13 0.33035(15) 0.32819(15) 0.90176(8) 0.0150(3) Uani d . 1
H H13 0.3969 0.2922 0.8884 0.018 Uiso calc R 1
C C14 0.31135(16) 0.30571(16) 0.96041(8) 0.0153(3) Uani d . 1
H H14 0.3643 0.2557 0.9875 0.018 Uiso calc R 1
C C15 0.21227(15) 0.35802(15) 0.97961(8) 0.0130(3) Uani d . 1
C C16 0.13164(15) 0.42791(14) 0.94016(8) 0.0117(3) Uani d . 1
H H16 0.0636 0.4601 0.9539 0.014 Uiso calc R 1
C C17 0.14974(14) 0.45127(14) 0.88034(7) 0.0096(3) Uani d . 1
C C18 0.05670(14) 0.52161(14) 0.84104(8) 0.0105(3) Uani d . 1
H H18 -0.0154 0.5378 0.8560 0.013 Uiso calc R 1
C C19 -0.03984(14) 0.62406(14) 0.75083(7) 0.0098(3) Uani d . 1
C C20 0.00515(15) 0.68865(16) 0.69746(8) 0.0131(3) Uani d . 1
H H20A -0.0072 0.6378 0.6604 0.016 Uiso calc R 1
H H20B -0.0443 0.7597 0.6866 0.016 Uiso calc R 1
C C21 -0.10118(14) 0.71033(14) 0.78774(8) 0.0116(3) Uani d . 1
H H21A -0.1724 0.7453 0.7603 0.014 Uiso calc R 1
H H21B -0.1299 0.6689 0.8217 0.014 Uiso calc R 1
C C22 -0.13292(15) 0.53186(15) 0.72051(8) 0.0130(3) Uani d . 1
H H22A -0.2051 0.5722 0.6969 0.016 Uiso calc R 1
H H22B -0.0968 0.4853 0.6908 0.016 Uiso calc R 1
C C23 0.14957(17) 0.73336(17) 0.95890(9) 0.0200(4) Uani d . 1
H H23 0.0928 0.7645 0.9252 0.024 Uiso calc R 1
C C24 0.11936(19) 0.73142(19) 1.01731(10) 0.0256(4) Uani d . 1
H H24 0.0436 0.7610 1.0233 0.031 Uiso calc R 1
C C25 0.2010(2) 0.6859(2) 1.06627(10) 0.0296(5) Uani d . 1
H H25 0.1827 0.6836 1.1067 0.035 Uiso calc R 1
C C26 0.3104(2) 0.64339(19) 1.05543(10) 0.0286(5) Uani d . 1
H H26 0.3683 0.6109 1.0882 0.034 Uiso calc R 1
C C27 0.33360(19) 0.64913(18) 0.99622(10) 0.0231(4) Uani d . 1
H H27 0.4089 0.6204 0.9891 0.028 Uiso calc R 1

loop_
_atom_site_aniso_label
_atom_site_aniso_U_11
_atom_site_aniso_U_22
_atom_site_aniso_U_33
_atom_site_aniso_U_12
_atom_site_aniso_U_13
_atom_site_aniso_U_23
Ni1 0.00587(11) 0.00800(12) 0.01086(12) -0.00021(7) 0.00310(8) 0.00009(7)
O1 0.0107(5) 0.0102(6) 0.0136(6) -0.0020(4) 0.0042(4) -0.0007(4)
O2 0.0365(9) 0.0475(10) 0.0129(7) -0.0063(7) 0.0051(6) -0.0067(6)
O3 0.0199(6) 0.0208(7) 0.0189(6) 0.0053(5) 0.0095(5) 0.0048(5)
O4 0.0121(6) 0.0200(6) 0.0152(6) -0.0061(5) 0.0079(5) -0.0062(5)
O5 0.0102(6) 0.0129(6) 0.0302(7) 0.0006(5) 0.0060(5) 0.0004(5)
O6 0.0100(6) 0.0135(6) 0.0222(6) -0.0017(5) 0.0058(5) 0.0051(5)
O7 0.0103(5) 0.0113(6) 0.0139(6) 0.0027(4) 0.0049(4) 0.0013(4)
O8 0.0228(7) 0.0191(7) 0.0148(6) -0.0022(5) -0.0012(5) 0.0050(5)
O9 0.0236(7) 0.0361(8) 0.0176(7) 0.0061(6) 0.0101(5) 0.0036(6)
O10 0.0087(5) 0.0094(6) 0.0176(6) 0.0003(4) 0.0048(4) 0.0007(4)
O11 0.0113(6) 0.0099(6) 0.0270(7) 0.0005(5) 0.0025(5) -0.0041(5)
O12 0.0104(6) 0.0106(6) 0.0258(7) -0.0006(5) 0.0068(5) 0.0004(5)
N1 0.0218(8) 0.0188(8) 0.0129(7) 0.0065(6) 0.0047(6) 0.0019(6)
N2 0.0066(6) 0.0088(6) 0.0129(6) 0.0006(5) 0.0020(5) 0.0010(5)
N3 0.0154(7) 0.0149(7) 0.0141(7) -0.0044(6) 0.0015(5) 0.0012(5)
N4 0.0067(6) 0.0074(6) 0.0137(7) 0.0011(5) 0.0025(5) 0.0000(5)
N5 0.0217(8) 0.0174(8) 0.0168(7) -0.0079(6) 0.0060(6) -0.0035(6)
C1 0.0115(7) 0.0074(7) 0.0146(8) 0.0024(6) 0.0036(6) 0.0012(6)
C2 0.0124(8) 0.0141(8) 0.0163(8) -0.0017(6) 0.0018(6) -0.0012(6)
C3 0.0182(8) 0.0142(8) 0.0134(8) 0.0011(7) -0.0004(6) -0.0016(6)
C4 0.0169(8) 0.0144(8) 0.0126(8) 0.0037(7) 0.0050(6) 0.0005(6)
C5 0.0127(8) 0.0121(8) 0.0164(8) 0.0027(6) 0.0052(6) 0.0001(6)
C6 0.0112(7) 0.0111(7) 0.0126(8) 0.0009(6) 0.0033(6) -0.0004(6)
C7 0.0080(7) 0.0099(7) 0.0156(8) -0.0003(6) 0.0037(6) 0.0003(6)
C8 0.0083(7) 0.0101(7) 0.0131(7) -0.0015(6) 0.0024(6) -0.0007(6)
C9 0.0108(7) 0.0123(8) 0.0169(8) -0.0032(6) 0.0058(6) -0.0036(6)
C10 0.0099(7) 0.0140(8) 0.0155(8) -0.0007(6) 0.0011(6) 0.0014(6)
C11 0.0077(7) 0.0141(8) 0.0160(8) -0.0012(6) 0.0026(6) 0.0010(6)
C12 0.0096(7) 0.0074(7) 0.0140(8) -0.0010(6) 0.0031(6) -0.0009(6)
C13 0.0125(8) 0.0146(8) 0.0186(8) 0.0055(6) 0.0050(6) 0.0022(6)
C14 0.0127(8) 0.0151(8) 0.0175(8) 0.0020(6) 0.0012(6) 0.0030(6)
C15 0.0138(8) 0.0133(8) 0.0121(7) -0.0026(6) 0.0029(6) 0.0008(6)
C16 0.0106(7) 0.0115(8) 0.0137(8) -0.0027(6) 0.0038(6) -0.0009(6)
C17 0.0081(7) 0.0076(7) 0.0134(7) -0.0008(6) 0.0027(6) 0.0004(6)
C18 0.0078(7) 0.0096(7) 0.0149(7) -0.0005(6) 0.0038(6) -0.0012(6)
C19 0.0072(7) 0.0097(7) 0.0129(7) 0.0007(6) 0.0026(6) 0.0010(6)
C20 0.0085(7) 0.0159(8) 0.0154(8) 0.0012(6) 0.0031(6) 0.0035(6)
C21 0.0081(7) 0.0098(7) 0.0172(8) 0.0019(6) 0.0034(6) 0.0000(6)
C22 0.0107(7) 0.0125(8) 0.0155(8) -0.0003(6) 0.0015(6) -0.0005(6)
C23 0.0206(9) 0.0177(9) 0.0214(9) -0.0061(7) 0.0030(7) -0.0021(7)
C24 0.0255(10) 0.0230(10) 0.0320(11) -0.0088(8) 0.0154(8) -0.0094(8)
C25 0.0460(13) 0.0268(11) 0.0189(9) -0.0160(10) 0.0139(9) -0.0037(8)
C26 0.0391(12) 0.0209(10) 0.0223(10) -0.0061(9) -0.0031(8) 0.0050(8)
C27 0.0230(9) 0.0168(9) 0.0290(10) -0.0029(7) 0.0037(8) -0.0020(8)

loop_
_atom_type_symbol
_atom_type_description
_atom_type_scat_dispersion_real
_atom_type_scat_dispersion_imag
_atom_type_scat_source
C C 0.0033 0.0016 'International Tables Vol C Tables 4.2.6.8 and 6.1.1.4'
H H 0.0000 0.0000 'International Tables Vol C Tables 4.2.6.8 and 6.1.1.4'
N N 0.0061 0.0033 'International Tables Vol C Tables 4.2.6.8 and 6.1.1.4'
O O 0.0106 0.0060 'International Tables Vol C Tables 4.2.6.8 and 6.1.1.4'
Ni Ni 0.3393 1.1124 'International Tables Vol C Tables 4.2.6.8 and 6.1.1.4'

loop_
_geom_angle_atom_site_label_1
_geom_angle_atom_site_label_2
_geom_angle_atom_site_label_3
_geom_angle
_geom_angle_publ_flag
O1 Ni1 O4 170.81(5) yes
O1 Ni1 O7 90.63(5) yes
O1 Ni1 O10 87.40(5) yes
O1 Ni1 N2 91.79(5) yes
O1 Ni1 N4 96.11(5) yes
O4 Ni1 O7 92.59(5) yes
O4 Ni1 O10 91.32(5) yes
O4 Ni1 N2 79.32(5) yes
O4 Ni1 N4 92.59(5) yes
O7 Ni1 O10 167.14(5) yes
O7 Ni1 N2 96.15(5) yes
O7 Ni1 N4 88.23(5) yes
N2 Ni1 N4 170.93(6) yes
O10 Ni1 N2 96.60(5) yes
O10 Ni1 N4 79.36(5) yes
C1 O1 Ni1 124.40(11) ?
C9 O4 Ni1 113.61(10) ?
C9 O4 H4O 111(2) ?
Ni1 O4 H4O 135(2) ?
C10 O5 H5O 108.3(18) ?
C11 O6 H6O 108.3(19) ?
C12 O7 Ni1 122.44(10) ?
C20 O10 Ni1 106.86(9) ?
C20 O10 H10O 112(2) ?
Ni1 O10 H10O 117(2) ?
C21 O11 H11O 103.1(18) ?
C22 O12 H12O 109(2) ?
O3 N1 O2 122.75(16) ?
O3 N1 C4 119.01(15) ?
O2 N1 C4 118.24(16) ?
C7 N2 C8 120.33(14) ?
C7 N2 Ni1 124.67(12) ?
C8 N2 Ni1 114.99(10) ?
O8 N3 O9 122.65(15) ?
O8 N3 C15 118.81(15) ?
O9 N3 C15 118.53(15) ?
C18 N4 C19 119.04(14) ?
C18 N4 Ni1 122.74(11) ?
C19 N4 Ni1 117.16(10) ?
C23 N5 C27 117.92(17) ?
O1 C1 C2 119.35(15) ?
O1 C1 C6 123.91(15) ?
C2 C1 C6 116.73(15) ?
C3 C2 C1 122.51(16) ?
C3 C2 H2 118.7 ?
C1 C2 H2 118.7 ?
C2 C3 C4 119.08(16) ?
C2 C3 H3 120.5 ?
C4 C3 H3 120.5 ?
C5 C4 C3 120.93(16) ?
C5 C4 N1 118.53(16) ?
C3 C4 N1 120.53(16) ?
C4 C5 C6 120.90(16) ?
C4 C5 H5 119.6 ?
C6 C5 H5 119.6 ?
C5 C6 C1 119.84(15) ?
C5 C6 C7 115.14(15) ?
C1 C6 C7 125.00(15) ?
N2 C7 C6 125.52(15) ?
N2 C7 H7 117.2 ?
C6 C7 H7 117.2 ?
N2 C8 C11 116.08(13) ?
N2 C8 C9 105.90(13) ?
C11 C8 C9 110.50(14) ?
N2 C8 C10 108.77(13) ?
C11 C8 C10 106.16(13) ?
C9 C8 C10 109.31(14) ?
O4 C9 C8 108.68(13) ?
O4 C9 H9A 110.0 ?
C8 C9 H9A 110.0 ?
O4 C9 H9B 110.0 ?
C8 C9 H9B 110.0 ?
H9A C9 H9B 108.3 ?
O5 C10 C8 112.07(14) ?
O5 C10 H10A 109.2 ?
C8 C10 H10A 109.2 ?
O5 C10 H10B 109.2 ?
C8 C10 H10B 109.2 ?
H10A C10 H10B 107.9 ?
O6 C11 C8 112.12(13) ?
O6 C11 H11A 109.2 ?
C8 C11 H11A 109.2 ?
O6 C11 H11B 109.2 ?
C8 C11 H11B 109.2 ?
H11A C11 H11B 107.9 ?
O7 C12 C13 119.86(15) ?
O7 C12 C17 122.50(15) ?
C13 C12 C17 117.63(15) ?
C14 C13 C12 122.19(16) ?
C14 C13 H13 118.9 ?
C12 C13 H13 118.9 ?
C13 C14 C15 118.66(16) ?
C13 C14 H14 120.7 ?
C15 C14 H14 120.7 ?
C16 C15 C14 121.54(16) ?
C16 C15 N3 119.25(15) ?
C14 C15 N3 119.19(15) ?
C15 C16 C17 120.35(16) ?
C15 C16 H16 119.8 ?
C17 C16 H16 119.8 ?
C16 C17 C12 119.49(15) ?
C16 C17 C18 116.40(14) ?
C12 C17 C18 124.09(15) ?
N4 C18 C17 124.77(15) ?
N4 C18 H18 117.6 ?
C17 C18 H18 117.6 ?
N4 C19 C21 114.20(13) ?
N4 C19 C22 108.42(13) ?
C21 C19 C22 109.62(13) ?
N4 C19 C20 107.55(13) ?
C21 C19 C20 109.75(13) ?
C22 C19 C20 107.05(13) ?
O10 C20 C19 112.95(13) ?
O10 C20 H20A 109.0 ?
C19 C20 H20A 109.0 ?
O10 C20 H20B 109.0 ?
C19 C20 H20B 109.0 ?
H20A C20 H20B 107.8 ?
O11 C21 C19 110.38(13) ?
O11 C21 H21A 109.6 ?
C19 C21 H21A 109.6 ?
O11 C21 H21B 109.6 ?
C19 C21 H21B 109.6 ?
H21A C21 H21B 108.1 ?
O12 C22 C19 113.24(14) ?
O12 C22 H22A 108.9 ?
C19 C22 H22A 108.9 ?
O12 C22 H22B 108.9 ?
C19 C22 H22B 108.9 ?
H22A C22 H22B 107.7 ?
N5 C23 C24 122.65(19) ?
N5 C23 H23 118.7 ?
C24 C23 H23 118.7 ?
C25 C24 C23 118.9(2) ?
C25 C24 H24 120.5 ?
C23 C24 H24 120.5 ?
C24 C25 C26 118.66(19) ?
C24 C25 H25 120.7 ?
C26 C25 H25 120.7 ?
C27 C26 C25 118.8(2) ?
C27 C26 H26 120.6 ?
C25 C26 H26 120.6 ?
N5 C27 C26 123.1(2) ?
N5 C27 H27 118.5 ?
C26 C27 H27 118.5 ?

loop_
_geom_bond_atom_site_label_1
_geom_bond_atom_site_label_2
_geom_bond_distance
_geom_bond_publ_flag
Ni1 O1 2.0210(10) yes
Ni1 O4 2.0800(10) yes
Ni1 O7 2.0400(10) yes
Ni1 O10 2.1230(10) yes
Ni1 N2 2.0310(10) yes
Ni1 N4 2.0240(10) yes
O1 C1 1.293(2) ?
O2 N1 1.236(2) ?
O3 N1 1.232(2) ?
O4 C9 1.4247(19) ?
O4 H4O 0.853(10) ?
O5 C10 1.427(2) ?
O5 H5O 0.848(10) ?
O6 C11 1.421(2) ?
O6 H6O 0.845(10) ?
O7 C12 1.298(2) ?
O8 N3 1.230(2) ?
O9 N3 1.238(2) ?
O10 C20 1.440(2) ?
O10 H10O 0.842(10) ?
O11 C21 1.424(2) ?
O11 H11O 0.847(10) ?
O12 C22 1.423(2) ?
O12 H12O 0.850(10) ?
N1 C4 1.445(2) ?
N2 C7 1.279(2) ?
N2 C8 1.483(2) ?
N3 C15 1.443(2) ?
N4 C18 1.280(2) ?
N4 C19 1.480(2) ?
N5 C23 1.334(3) ?
N5 C27 1.338(3) ?
C1 C2 1.428(2) ?
C1 C6 1.439(2) ?
C2 C3 1.373(2) ?
C2 H2 0.9500 ?
C3 C4 1.398(3) ?
C3 H3 0.9500 ?
C4 C5 1.381(2) ?
C5 C6 1.394(2) ?
C5 H5 0.9500 ?
C6 C7 1.457(2) ?
C7 H7 0.9500 ?
C8 C11 1.523(2) ?
C8 C9 1.536(2) ?
C8 C10 1.540(2) ?
C9 H9A 0.9900 ?
C9 H9B 0.9900 ?
C10 H10A 0.9900 ?
C10 H10B 0.9900 ?
C11 H11A 0.9900 ?
C11 H11B 0.9900 ?
C12 C13 1.423(2) ?
C12 C17 1.435(2) ?
C13 C14 1.372(2) ?
C13 H13 0.9500 ?
C14 C15 1.401(2) ?
C14 H14 0.9500 ?
C15 C16 1.384(2) ?
C16 C17 1.395(2) ?
C16 H16 0.9500 ?
C17 C18 1.465(2) ?
C18 H18 0.9500 ?
C19 C21 1.527(2) ?
C19 C22 1.547(2) ?
C19 C20 1.553(2) ?
C20 H20A 0.9900 ?
C20 H20B 0.9900 ?
C21 H21A 0.9900 ?
C21 H21B 0.9900 ?
C22 H22A 0.9900 ?
C22 H22B 0.9900 ?
C23 C24 1.390(3) ?
C23 H23 0.9500 ?
C24 C25 1.376(3) ?
C24 H24 0.9500 ?
C25 C26 1.386(3) ?
C25 H25 0.9500 ?
C26 C27 1.378(3) ?
C26 H26 0.9500 ?
C27 H27 0.9500 ?

loop_
_geom_hbond_atom_site_label_D
_geom_hbond_atom_site_label_H
_geom_hbond_atom_site_label_A
_geom_hbond_site_symmetry_A
_geom_hbond_distance_DH
_geom_hbond_distance_HA
_geom_hbond_distance_DA
_geom_hbond_angle_DHA
_geom_hbond_publ_flag
O4 H4o N5 . 0.850(10) 1.800(10) 2.653(2) 175(3) yes
O4 H4o N5 . 0.850(10) 1.800(10) 2.653(2) 175(3) yes
O5 H5o O6 2_646 0.850(10) 1.790(10) 2.606(2) 162(3) yes
O6 H6o O7 2_656 0.850(10) 1.770(10) 2.611(2) 176(3) yes
O10 H10o O12 2_556 0.840(10) 1.98(2) 2.757(2) 153(3) yes
O11 H11o O1 2_556 0.850(10) 1.940(10) 2.783(2) 178(3) yes
O12 H12o O5 1_455 0.850(10) 1.93(2) 2.739(2) 159(3) yes

loop_
_geom_torsion_atom_site_label_1
_geom_torsion_atom_site_label_2
_geom_torsion_atom_site_label_3
_geom_torsion_atom_site_label_4
_geom_torsion
N4 Ni1 O1 C1 151.96(13)
N2 Ni1 O1 C1 -23.58(13)
O7 Ni1 O1 C1 -119.75(13)
O10 Ni1 O1 C1 72.96(13)
N4 Ni1 O4 C9 -161.62(11)
N2 Ni1 O4 C9 14.26(11)
O7 Ni1 O4 C9 110.03(11)
O10 Ni1 O4 C9 -82.22(11)
N4 Ni1 O7 C12 -40.27(13)
O1 Ni1 O7 C12 -136.36(12)
N2 Ni1 O7 C12 131.77(13)
O4 Ni1 O7 C12 52.24(13)
O10 Ni1 O7 C12 -55.3(3)
N4 Ni1 O10 C20 -33.69(10)
O1 Ni1 O10 C20 63.02(10)
N2 Ni1 O10 C20 154.52(10)
O7 Ni1 O10 C20 -18.4(3)
O4 Ni1 O10 C20 -126.08(10)
O1 Ni1 N2 C7 11.98(14)
O7 Ni1 N2 C7 102.81(14)
O4 Ni1 N2 C7 -165.71(15)
O10 Ni1 N2 C7 -75.61(14)
O1 Ni1 N2 C8 -169.47(11)
O7 Ni1 N2 C8 -78.65(11)
O4 Ni1 N2 C8 12.84(11)
O10 Ni1 N2 C8 102.94(11)
O1 Ni1 N4 C18 125.17(13)
O7 Ni1 N4 C18 34.73(14)
O4 Ni1 N4 C18 -57.79(14)
O10 Ni1 N4 C18 -148.65(14)
O1 Ni1 N4 C19 -66.71(11)
O7 Ni1 N4 C19 -157.15(11)
O4 Ni1 N4 C19 110.34(11)
O10 Ni1 N4 C19 19.48(11)
Ni1 O1 C1 C2 -158.34(12)
Ni1 O1 C1 C6 22.2(2)
O1 C1 C2 C3 -179.00(16)
C6 C1 C2 C3 0.5(3)
C1 C2 C3 C4 -1.0(3)
C2 C3 C4 C5 1.2(3)
C2 C3 C4 N1 -178.44(16)
O3 N1 C4 C5 -10.4(2)
O2 N1 C4 C5 169.58(17)
O3 N1 C4 C3 169.24(16)
O2 N1 C4 C3 -10.8(3)
C3 C4 C5 C6 -1.0(3)
N1 C4 C5 C6 178.66(15)
C4 C5 C6 C1 0.5(3)
C4 C5 C6 C7 -177.88(16)
O1 C1 C6 C5 179.22(15)
C2 C1 C6 C5 -0.2(2)
O1 C1 C6 C7 -2.6(3)
C2 C1 C6 C7 177.97(16)
C8 N2 C7 C6 -177.25(15)
Ni1 N2 C7 C6 1.2(2)
C5 C6 C7 N2 167.84(16)
C1 C6 C7 N2 -10.5(3)
C7 N2 C8 C11 20.9(2)
Ni1 N2 C8 C11 -157.67(11)
C7 N2 C8 C9 143.96(15)
Ni1 N2 C8 C9 -34.66(15)
C7 N2 C8 C10 -98.65(17)
Ni1 N2 C8 C10 82.74(14)
Ni1 O4 C9 C8 -36.86(16)
N2 C8 C9 O4 44.95(17)
C11 C8 C9 O4 171.43(13)
C10 C8 C9 O4 -72.08(17)
N2 C8 C10 O5 67.14(17)
C11 C8 C10 O5 -58.45(17)
C9 C8 C10 O5 -177.66(13)
N2 C8 C11 O6 51.46(19)
C9 C8 C11 O6 -69.12(18)
C10 C8 C11 O6 172.46(13)
Ni1 O7 C12 C13 -153.42(13)
Ni1 O7 C12 C17 27.5(2)
O7 C12 C13 C14 177.22(16)
C17 C12 C13 C14 -3.7(3)
C12 C13 C14 C15 0.7(3)
C13 C14 C15 C16 2.3(3)
C13 C14 C15 N3 -176.18(16)
O8 N3 C15 C16 177.58(15)
O9 N3 C15 C16 -3.1(2)
O8 N3 C15 C14 -3.9(2)
O9 N3 C15 C14 175.43(17)
C14 C15 C16 C17 -2.2(3)
N3 C15 C16 C17 176.29(15)
C15 C16 C17 C12 -0.9(2)
C15 C16 C17 C18 177.26(15)
O7 C12 C17 C16 -177.19(15)
C13 C12 C17 C16 3.7(2)
O7 C12 C17 C18 4.8(3)
C13 C12 C17 C18 -174.31(15)
C19 N4 C18 C17 174.81(15)
Ni1 N4 C18 C17 -17.3(2)
C16 C17 C18 N4 171.26(16)
C12 C17 C18 N4 -10.6(3)
C18 N4 C19 C21 44.9(2)
Ni1 N4 C19 C21 -123.64(12)
C18 N4 C19 C22 -77.57(18)
Ni1 N4 C19 C22 113.84(12)
C18 N4 C19 C20 166.99(15)
Ni1 N4 C19 C20 -1.59(16)
Ni1 O10 C20 C19 43.21(15)
N4 C19 C20 O10 -28.37(18)
C21 C19 C20 O10 96.40(16)
C22 C19 C20 O10 -144.71(14)
N4 C19 C21 O11 61.49(18)
C22 C19 C21 O11 -176.64(13)
C20 C19 C21 O11 -59.34(17)
N4 C19 C22 O12 56.44(17)
C21 C19 C22 O12 -68.82(17)
C20 C19 C22 O12 172.20(13)
C27 N5 C23 C24 0.4(3)
N5 C23 C24 C25 -0.4(3)
C23 C24 C25 C26 -0.1(3)
C24 C25 C26 C27 0.5(3)
C23 N5 C27 C26 0.0(3)
C25 C26 C27 N5 -0.4(3)
